data_4083688
loop_
_publ_author_name
'Choualeb, Aldjia'
'Lough, Alan J.'
'Gusev, Dmitry G.'

_publ_section_title
;
 Hydridic Rhenium Nitrosyl Complexes with Pincer-Type PNP Ligands
;
_journal_issue 14
_journal_name_full Organometallics
_journal_page_first 3509
_journal_paper_doi 10.1021/om070206+
_journal_volume 26
_journal_year 2007
_chemical_formula_moiety 'C16 H39 N2 O P2 Re'
_chemical_formula_sum 'C16 H39 N2 O P2 Re'
_chemical_formula_weight 523.63
_chemical_name_systematic
; 
 ? 
;
_space_group_IT_number 61
_symmetry_cell_setting orthorhombic
_symmetry_space_group_name_Hall '-P 2ac 2ab'
_symmetry_space_group_name_H-M 'P b c a'
_atom_sites_solution_hydrogens geom
_atom_sites_solution_primary direct
_atom_sites_solution_secondary difmap
_audit_creation_method SHELXL-97
_cell_angle_alpha 90.00
_cell_angle_beta 90.00
_cell_angle_gamma 90.00
_cell_formula_units_Z 8
_cell_length_a 14.3447(2)
_cell_length_b 13.4055(2)
_cell_length_c 21.8565(4)
_cell_measurement_reflns_used 28160
_cell_measurement_temperature 150(1)
_cell_measurement_theta_max 27.5
_cell_measurement_theta_min 2.8
_cell_volume 4202.96(12)
_computing_cell_refinement 'Denzo-SMN (Otwinowski & Minor, 1997)'
_computing_data_collection 'Collect (Nonius B.V., 1997-2002)'
_computing_data_reduction Denzo-SMN
_computing_molecular_graphics 'SHELXTL V6.1'
_computing_publication_material 'SHELXTL V6.1'
_computing_structure_refinement 'SHELXTL V6.1(Sheldrick, 2001)'
_computing_structure_solution 'SIR-92 (Altomare et al., 1994)'
_diffrn_ambient_temperature 150(2)
_diffrn_detector_area_resol_mean 9
_diffrn_measured_fraction_theta_full 0.997
_diffrn_measured_fraction_theta_max 0.997
_diffrn_measurement_device_type 'Bruker-Nonius KappaCCD'
_diffrn_measurement_method '\f scans and \w scans with \k offsets'
_diffrn_radiation_monochromator graphite
_diffrn_radiation_source 'fine-focus sealed tube'
_diffrn_radiation_type MoK\a
_diffrn_radiation_wavelength 0.71073
_diffrn_reflns_av_R_equivalents 0.0582
_diffrn_reflns_av_sigmaI/netI 0.0395
_diffrn_reflns_limit_h_max 18
_diffrn_reflns_limit_h_min -18
_diffrn_reflns_limit_k_max 17
_diffrn_reflns_limit_k_min -17
_diffrn_reflns_limit_l_max 25
_diffrn_reflns_limit_l_min -28
_diffrn_reflns_number 28160
_diffrn_reflns_theta_full 27.48
_diffrn_reflns_theta_max 27.48
_diffrn_reflns_theta_min 2.79
_diffrn_standards_number 0
_exptl_absorpt_coefficient_mu 5.939
_exptl_absorpt_correction_T_max 0.761
_exptl_absorpt_correction_T_min 0.551
_exptl_absorpt_correction_type multi-scan
_exptl_absorpt_process_details
;
multi-scan from symmetry-related measurements 
 Sortav (Blessing 1995)
;
_exptl_crystal_colour orange
_exptl_crystal_density_diffrn 1.655
_exptl_crystal_density_method 'not measured'
_exptl_crystal_description block
_exptl_crystal_F_000 2096
_exptl_crystal_size_max 0.20
_exptl_crystal_size_mid 0.14
_exptl_crystal_size_min 0.10
_refine_diff_density_max 3.577
_refine_diff_density_min -1.744
_refine_diff_density_rms 0.191
_refine_ls_extinction_method none
_refine_ls_goodness_of_fit_ref 1.121
_refine_ls_hydrogen_treatment constr
_refine_ls_matrix_type full
_refine_ls_number_parameters 205
_refine_ls_number_reflns 4816
_refine_ls_number_restraints 0
_refine_ls_restrained_S_all 1.121
_refine_ls_R_factor_all 0.0556
_refine_ls_R_factor_gt 0.0370
_refine_ls_shift/su_max 0.000
_refine_ls_shift/su_mean 0.000
_refine_ls_structure_factor_coef Fsqd
_refine_ls_weighting_details 'calc w=1/[\s^2^(Fo^2^)+(0.0432P)^2^+5.7552P] where P=(Fo^2^+2Fc^2^)/3'
_refine_ls_weighting_scheme calc
_refine_ls_wR_factor_gt 0.0826
_refine_ls_wR_factor_ref 0.0911
_reflns_number_gt 3689
_reflns_number_total 4816
_reflns_threshold_expression I>2\s(I)
_cod_data_source_file om070206%2Bsi20070306_025213.cif
_cod_data_source_block k0738a
_cod_depositor_comments
;
The following automatic conversions were performed:

'_symmetry_cell_setting' value 'Orthorhombic' changed to
'orthorhombic' according to
/usr/data/users/saulius/automatic-downloads/retrospective/ACS/lib/dictionaries/cif_core.dic
dictionary named 'cif_core.dic' version 2.4.2 from 2011-04-26.

Automatic conversion script
Id: cif_fix_values 2281 2013-09-26 08:29:07Z andrius 
;
_cod_database_code 4083688

loop_
_symmetry_equiv_pos_as_xyz
'x, y, z'
'-x+1/2, -y, z+1/2'
'-x, y+1/2, -z+1/2'
'x+1/2, -y+1/2, -z'
'-x, -y, -z'
'x-1/2, y, -z-1/2'
'x, -y-1/2, z-1/2'
'-x-1/2, y-1/2, z'

loop_
_atom_site_label
_atom_site_type_symbol
_atom_site_fract_x
_atom_site_fract_y
_atom_site_fract_z
_atom_site_U_iso_or_equiv
_atom_site_adp_type
_atom_site_occupancy
_atom_site_symmetry_multiplicity
_atom_site_calc_flag
_atom_site_refinement_flags
Re1 Re 0.170236(11) 0.383441(13) 0.366664(9) 0.01560(8) Uani 1 1 d .
H1RE H 0.068(3) 0.332(4) 0.395(2) 0.019 Uiso 1 1 d .
H2RE H 0.284(3) 0.380(3) 0.337(2) 0.019 Uiso 1 1 d .
P1 P 0.12017(8) 0.34702(9) 0.26626(6) 0.0183(3) Uani 1 1 d .
P2 P 0.22935(8) 0.36043(9) 0.46786(6) 0.0187(3) Uani 1 1 d .
O1 O 0.1212(3) 0.5995(2) 0.36402(17) 0.0279(9) Uani 1 1 d .
N1 N 0.1999(3) 0.2176(3) 0.36476(19) 0.0215(9) Uani 1 1 d .
H1C H 0.2623 0.2109 0.3539 0.026 Uiso 1 1 calc R
N2 N 0.1423(3) 0.5108(3) 0.36629(19) 0.0207(9) Uani 1 1 d .
C1 C 0.1504(3) 0.2142(4) 0.2564(2) 0.0234(11) Uani 1 1 d .
H1A H 0.1062 0.1824 0.2276 0.028 Uiso 1 1 calc R
H1B H 0.2140 0.2082 0.2393 0.028 Uiso 1 1 calc R
C2 C 0.1457(3) 0.1620(4) 0.3181(2) 0.0243(11) Uani 1 1 d .
H2A H 0.0799 0.1569 0.3314 0.029 Uiso 1 1 calc R
H2B H 0.1710 0.0936 0.3142 0.029 Uiso 1 1 calc R
C3 C 0.1898(3) 0.1701(4) 0.4256(2) 0.0236(11) Uani 1 1 d .
H3A H 0.2089 0.0992 0.4232 0.028 Uiso 1 1 calc R
H3B H 0.1238 0.1726 0.4386 0.028 Uiso 1 1 calc R
C4 C 0.2504(4) 0.2247(3) 0.4720(3) 0.0256(11) Uani 1 1 d .
H4A H 0.3170 0.2107 0.4635 0.031 Uiso 1 1 calc R
H4B H 0.2360 0.2004 0.5137 0.031 Uiso 1 1 calc R
C5 C -0.0043(3) 0.3594(4) 0.2447(2) 0.0258(11) Uani 1 1 d .
H5A H -0.0085 0.3607 0.1990 0.031 Uiso 1 1 calc R
C6 C -0.0632(4) 0.2723(4) 0.2681(4) 0.0445(16) Uani 1 1 d .
H6A H -0.1282 0.2818 0.2555 0.067 Uiso 1 1 calc R
H6B H -0.0597 0.2696 0.3128 0.067 Uiso 1 1 calc R
H6C H -0.0396 0.2097 0.2509 0.067 Uiso 1 1 calc R
C7 C -0.0431(4) 0.4576(4) 0.2693(3) 0.0351(14) Uani 1 1 d .
H7A H -0.1089 0.4638 0.2577 0.053 Uiso 1 1 calc R
H7B H -0.0078 0.5134 0.2520 0.053 Uiso 1 1 calc R
H7C H -0.0377 0.4585 0.3140 0.053 Uiso 1 1 calc R
C8 C 0.1845(3) 0.4061(4) 0.2028(2) 0.0243(11) Uani 1 1 d .
H8A H 0.2516 0.3900 0.2102 0.029 Uiso 1 1 calc R
C9 C 0.1629(4) 0.3662(5) 0.1385(3) 0.0378(16) Uani 1 1 d .
H9A H 0.2010 0.4018 0.1084 0.057 Uiso 1 1 calc R
H9B H 0.0968 0.3764 0.1293 0.057 Uiso 1 1 calc R
H9C H 0.1773 0.2948 0.1368 0.057 Uiso 1 1 calc R
C10 C 0.1784(4) 0.5189(4) 0.2043(3) 0.0377(15) Uani 1 1 d .
H10A H 0.2136 0.5467 0.1698 0.057 Uiso 1 1 calc R
H10B H 0.2047 0.5436 0.2428 0.057 Uiso 1 1 calc R
H10C H 0.1130 0.5394 0.2012 0.057 Uiso 1 1 calc R
C11 C 0.3431(3) 0.4112(4) 0.4946(2) 0.0234(11) Uani 1 1 d .
H11A H 0.3328 0.4826 0.5059 0.028 Uiso 1 1 calc R
C12 C 0.4167(3) 0.4094(4) 0.4439(3) 0.0292(12) Uani 1 1 d .
H12A H 0.4753 0.4369 0.4595 0.044 Uiso 1 1 calc R
H12B H 0.3951 0.4495 0.4092 0.044 Uiso 1 1 calc R
H12C H 0.4267 0.3404 0.4305 0.044 Uiso 1 1 calc R
C13 C 0.3818(4) 0.3578(5) 0.5518(2) 0.0336(13) Uani 1 1 d .
H13A H 0.4413 0.3882 0.5635 0.050 Uiso 1 1 calc R
H13B H 0.3914 0.2870 0.5426 0.050 Uiso 1 1 calc R
H13C H 0.3372 0.3644 0.5855 0.050 Uiso 1 1 calc R
C14 C 0.1524(3) 0.3896(4) 0.5337(2) 0.0211(11) Uani 1 1 d .
H14A H 0.1876 0.3764 0.5724 0.025 Uiso 1 1 calc R
C15 C 0.0641(3) 0.3253(4) 0.5339(3) 0.0291(12) Uani 1 1 d .
H15A H 0.0257 0.3424 0.5694 0.044 Uiso 1 1 calc R
H15B H 0.0815 0.2546 0.5359 0.044 Uiso 1 1 calc R
H15C H 0.0285 0.3376 0.4963 0.044 Uiso 1 1 calc R
C16 C 0.1253(4) 0.5004(4) 0.5323(3) 0.0293(12) Uani 1 1 d .
H16A H 0.0850 0.5155 0.5673 0.044 Uiso 1 1 calc R
H16B H 0.0918 0.5149 0.4942 0.044 Uiso 1 1 calc R
H16C H 0.1817 0.5414 0.5344 0.044 Uiso 1 1 calc R

loop_
_atom_site_aniso_label
_atom_site_aniso_U_11
_atom_site_aniso_U_22
_atom_site_aniso_U_33
_atom_site_aniso_U_23
_atom_site_aniso_U_13
_atom_site_aniso_U_12
Re1 0.01658(12) 0.01447(12) 0.01575(13) 0.00043(7) -0.00067(7) 0.00045(6)
P1 0.0175(6) 0.0178(6) 0.0195(6) 0.0005(5) -0.0018(5) 0.0002(5)
P2 0.0179(6) 0.0204(6) 0.0179(6) 0.0004(5) -0.0005(5) 0.0019(5)
O1 0.034(2) 0.0118(18) 0.038(2) -0.0002(15) 0.0003(18) 0.0044(14)
N1 0.0225(19) 0.020(2) 0.022(2) -0.0035(17) -0.0011(19) 0.0007(17)
N2 0.0211(19) 0.022(2) 0.020(2) -0.0024(17) 0.0005(18) 0.0025(17)
C1 0.019(2) 0.023(3) 0.029(3) -0.005(2) -0.003(2) 0.0021(19)
C2 0.028(2) 0.016(3) 0.029(3) 0.000(2) -0.010(2) 0.002(2)
C3 0.028(2) 0.013(3) 0.029(3) 0.006(2) 0.003(2) 0.0031(19)
C4 0.032(3) 0.017(2) 0.028(3) 0.001(2) -0.002(2) 0.003(2)
C5 0.021(2) 0.030(3) 0.026(3) 0.000(2) -0.009(2) 0.001(2)
C6 0.023(3) 0.032(3) 0.078(5) 0.004(3) -0.001(3) -0.006(2)
C7 0.024(3) 0.028(3) 0.054(4) 0.006(3) -0.004(3) 0.006(2)
C8 0.023(2) 0.033(3) 0.017(3) 0.004(2) -0.001(2) -0.001(2)
C9 0.052(4) 0.044(4) 0.017(3) -0.005(3) 0.005(3) -0.007(3)
C10 0.057(4) 0.025(3) 0.031(3) 0.003(3) 0.003(3) -0.012(3)
C11 0.019(2) 0.027(3) 0.024(3) -0.001(2) -0.002(2) 0.0003(19)
C12 0.020(2) 0.040(3) 0.028(3) 0.000(3) 0.000(2) -0.002(2)
C13 0.028(3) 0.050(4) 0.022(3) 0.002(3) -0.005(2) 0.003(2)
C14 0.024(2) 0.025(3) 0.014(2) 0.003(2) 0.001(2) 0.0008(19)
C15 0.025(3) 0.030(3) 0.031(3) 0.005(2) 0.006(2) 0.002(2)
C16 0.028(3) 0.031(3) 0.029(3) -0.003(2) 0.005(2) 0.001(2)

loop_
_atom_type_symbol
_atom_type_description
_atom_type_scat_dispersion_real
_atom_type_scat_dispersion_imag
_atom_type_scat_source
C C 0.0033 0.0016 'International Tables Vol C Tables 4.2.6.8 and 6.1.1.4'
H H 0.0000 0.0000 'International Tables Vol C Tables 4.2.6.8 and 6.1.1.4'
N N 0.0061 0.0033 'International Tables Vol C Tables 4.2.6.8 and 6.1.1.4'
O O 0.0106 0.0060 'International Tables Vol C Tables 4.2.6.8 and 6.1.1.4'
P P 0.1023 0.0942 'International Tables Vol C Tables 4.2.6.8 and 6.1.1.4'
Re Re -1.0185 7.2310 'International Tables Vol C Tables 4.2.6.8 and 6.1.1.4'

loop_
_geom_angle_atom_site_label_1
_geom_angle_atom_site_label_2
_geom_angle_atom_site_label_3
_geom_angle
H1RE Re1 H2RE 155(2)
H1RE Re1 N2 101.5(16)
H2RE Re1 N2 103.5(14)
H1RE Re1 N1 76.8(16)
H2RE Re1 N1 78.2(14)
N2 Re1 N1 177.29(17)
H1RE Re1 P1 89.4(16)
H2RE Re1 P1 86.1(17)
N2 Re1 P1 97.33(14)
N1 Re1 P1 80.61(11)
H1RE Re1 P2 85.4(16)
H2RE Re1 P2 90.7(17)
N2 Re1 P2 102.18(14)
N1 Re1 P2 79.83(11)
P1 Re1 P2 160.43(4)
C8 P1 C1 102.1(2)
C8 P1 C5 104.6(2)
C1 P1 C5 106.4(2)
C8 P1 Re1 117.28(17)
C1 P1 Re1 103.67(17)
C5 P1 Re1 120.74(17)
C4 P2 C14 105.5(2)
C4 P2 C11 101.6(2)
C14 P2 C11 101.6(2)
C4 P2 Re1 103.31(18)
C14 P2 Re1 118.66(17)
C11 P2 Re1 123.65(18)
C3 N1 C2 110.5(4)
C3 N1 Re1 112.8(3)
C2 N1 Re1 114.1(3)
O1 N2 Re1 177.7(4)
C2 C1 P1 109.3(4)
N1 C2 C1 110.8(4)
N1 C3 C4 109.6(4)
C3 C4 P2 110.4(3)
C7 C5 C6 109.8(5)
C7 C5 P1 109.8(3)
C6 C5 P1 112.3(4)
C10 C8 C9 110.9(5)
C10 C8 P1 112.5(4)
C9 C8 P1 116.0(4)
C12 C11 C13 109.4(4)
C12 C11 P2 111.8(4)
C13 C11 P2 113.5(4)
C15 C14 C16 109.6(4)
C15 C14 P2 112.0(4)
C16 C14 P2 109.8(3)

loop_
_geom_bond_atom_site_label_1
_geom_bond_atom_site_label_2
_geom_bond_distance
Re1 H1RE 1.73(5)
Re1 H2RE 1.75(5)
Re1 N2 1.754(4)
Re1 N1 2.264(4)
Re1 P1 2.3601(13)
Re1 P2 2.3889(13)
P1 C8 1.845(5)
P1 C1 1.845(5)
P1 C5 1.854(5)
P2 C4 1.847(5)
P2 C14 1.856(5)
P2 C11 1.862(5)
O1 N2 1.227(5)
N1 C3 1.481(6)
N1 C2 1.483(6)
C1 C2 1.520(7)
C3 C4 1.523(7)
C5 C7 1.527(7)
C5 C6 1.530(7)
C8 C10 1.515(8)
C8 C9 1.535(7)
C11 C12 1.530(7)
C11 C13 1.543(7)
C14 C15 1.533(7)
C14 C16 1.535(7)

loop_
_geom_hbond_atom_site_label_D
_geom_hbond_atom_site_label_H
_geom_hbond_atom_site_label_A
_geom_hbond_distance_DH
_geom_hbond_distance_HA
_geom_hbond_distance_DA
_geom_hbond_angle_DHA
_geom_hbond_site_symmetry_A
N1 H1C O1 0.93 2.25 3.016(6) 138.9 8_655
